data_7708987
loop_
_publ_author_name
'Huynh, Han Vinh'
'Ong, Hong Lee'
'Ghatak, Kausani'

_publ_section_title
;
 Mixed NHC--thiolato complexes of palladium: understanding the formation
 of di-versus mononuclear complexes
;
_journal_name_full 'Dalton Transactions'
_journal_paper_doi 10.1039/D1DT03714E
_journal_year 2021
_chemical_formula_sum 'C46 H58 Cl12 I2 N8 Pd2 S2'
_chemical_formula_weight 1679.12
_space_group_IT_number 14
_space_group_name_Hall '-P 2yn'
_space_group_name_H-M_alt 'P 1 21/n 1'
_symmetry_cell_setting monoclinic
_symmetry_space_group_name_H-M 'P 1 21/n 1'
_atom_sites_solution_hydrogens geom
_atom_sites_solution_primary direct
_atom_sites_solution_secondary difmap
_audit_creation_method SHELXL-97
_audit_update_record
;
2021-11-01 deposited with the CCDC.	2021-11-25 downloaded from the CCDC.
;
_cell_angle_alpha 90.00
_cell_angle_beta 92.045(2)
_cell_angle_gamma 90.00
_cell_formula_units_Z 2
_cell_length_a 11.1677(11)
_cell_length_b 14.0905(14)
_cell_length_c 20.730(2)
_cell_measurement_reflns_used 3701
_cell_measurement_temperature 223(2)
_cell_measurement_theta_max 22.99
_cell_measurement_theta_min 2.33
_cell_volume 3260.0(6)
_computing_cell_refinement 'Bruker SMART'
_computing_data_collection 'Bruker SMART'
_computing_data_reduction 'Bruker SAINT'
_computing_molecular_graphics 'Bruker SHELXTL'
_computing_publication_material 'Bruker SHELXTL'
_computing_structure_refinement 'SHELXL-97 (Sheldrick, 1997)'
_computing_structure_solution 'SHELXS-97 (Sheldrick, 1990)'
_diffrn_ambient_temperature 223(2)
_diffrn_measured_fraction_theta_full 0.996
_diffrn_measured_fraction_theta_max 0.996
_diffrn_measurement_device_type 'CCD area detector'
_diffrn_measurement_method 'phi and omega scans'
_diffrn_radiation_monochromator graphite
_diffrn_radiation_source 'fine-focus sealed tube'
_diffrn_radiation_type MoK\a
_diffrn_radiation_wavelength 0.71073
_diffrn_reflns_av_R_equivalents 0.0522
_diffrn_reflns_av_sigmaI/netI 0.0624
_diffrn_reflns_limit_h_max 14
_diffrn_reflns_limit_h_min -12
_diffrn_reflns_limit_k_max 17
_diffrn_reflns_limit_k_min -18
_diffrn_reflns_limit_l_max 26
_diffrn_reflns_limit_l_min -26
_diffrn_reflns_number 21819
_diffrn_reflns_theta_full 27.50
_diffrn_reflns_theta_max 27.50
_diffrn_reflns_theta_min 1.75
_exptl_absorpt_coefficient_mu 2.092
_exptl_absorpt_correction_T_max 0.8505
_exptl_absorpt_correction_T_min 0.5726
_exptl_absorpt_correction_type multi-scan
_exptl_absorpt_process_details 'Sadabs, (Sheldrick 2001)'
_exptl_crystal_colour Colourless
_exptl_crystal_density_diffrn 1.711
_exptl_crystal_density_meas ?
_exptl_crystal_density_method 'not measured'
_exptl_crystal_description Rod
_exptl_crystal_F_000 1648
_exptl_crystal_size_max 0.30
_exptl_crystal_size_mid 0.08
_exptl_crystal_size_min 0.08
_refine_diff_density_max 1.377
_refine_diff_density_min -1.351
_refine_diff_density_rms 0.155
_refine_ls_extinction_method none
_refine_ls_goodness_of_fit_ref 1.144
_refine_ls_hydrogen_treatment constr
_refine_ls_matrix_type full
_refine_ls_number_parameters 331
_refine_ls_number_reflns 7468
_refine_ls_number_restraints 0
_refine_ls_restrained_S_all 1.144
_refine_ls_R_factor_all 0.0932
_refine_ls_R_factor_gt 0.0753
_refine_ls_shift/su_max 0.001
_refine_ls_shift/su_mean 0.000
_refine_ls_structure_factor_coef Fsqd
_refine_ls_weighting_details 'calc w=1/[\s^2^(Fo^2^)+(0.0407P)^2^+25.6997P] where P=(Fo^2^+2Fc^2^)/3'
_refine_ls_weighting_scheme calc
_refine_ls_wR_factor_gt 0.1611
_refine_ls_wR_factor_ref 0.1683
_reflns_number_gt 6062
_reflns_number_total 7468
_reflns_threshold_expression >2sigma(I)
_cod_data_source_file d1dt03714e2.cif
_cod_data_source_block 9104
_cod_depositor_comments
;
The following automatic conversions were performed:

data item '_exptl_absorpt_correction_type' value 'Multi-scan' was
changed to 'multi-scan' in accordance with the
/home/data/users/saulius/crontab/automatic-downloads/rss-feeds/RSC/lib/dictionaries/cif_core.dic
dictionary named 'cif_core.dic' version 2.4.2 last updated on
2011-04-26.

data item '_symmetry_cell_setting' value 'Monoclinic' was changed to
'monoclinic' in accordance with the
/home/data/users/saulius/crontab/automatic-downloads/rss-feeds/RSC/lib/dictionaries/cif_core.dic
dictionary named 'cif_core.dic' version 2.4.2 last updated on
2011-04-26.

data item '_exptl_crystal_density_meas' value 'Not Measured' was
changed to '?' -- the value is perceived as not measured.

Automatic conversion script
Id: cif_fix_values 7556 2019-12-06 15:28:31Z antanas 
;
_cod_original_sg_symbol_H-M P2(1)/n
_cod_database_code 7708987

loop_
_symmetry_equiv_pos_as_xyz
'x, y, z'
'-x+1/2, y+1/2, -z+1/2'
'-x, -y, -z'
'x-1/2, -y-1/2, z-1/2'

loop_
_atom_site_label
_atom_site_type_symbol
_atom_site_fract_x
_atom_site_fract_y
_atom_site_fract_z
_atom_site_U_iso_or_equiv
_atom_site_adp_type
_atom_site_occupancy
_atom_site_symmetry_multiplicity
_atom_site_calc_flag
_atom_site_refinement_flags
_atom_site_disorder_assembly
_atom_site_disorder_group
Pd1 Pd 0.55292(5) 0.38311(4) 0.50014(3) 0.02511(14) Uani 1 1 d . . .
I1 I 0.10142(6) 0.41098(5) 0.77122(3) 0.0561(2) Uani 1 1 d . . .
S1 S 0.63002(15) 0.53688(12) 0.52072(9) 0.0295(4) Uani 1 1 d . . .
N1 N 0.7805(5) 0.2784(4) 0.4714(3) 0.0296(13) Uani 1 1 d . . .
N2 N 0.7835(6) 0.3242(4) 0.5707(3) 0.0338(14) Uani 1 1 d . . .
N3 N 0.4572(5) 0.1873(4) 0.5319(3) 0.0302(13) Uani 1 1 d . . .
N4 N 0.4223(5) 0.2228(4) 0.4308(3) 0.0290(13) Uani 1 1 d . . .
C1 C 0.7138(6) 0.3234(5) 0.5156(3) 0.0280(14) Uani 1 1 d . . .
C2 C 0.8911(6) 0.2523(5) 0.4979(4) 0.0302(15) Uani 1 1 d . . .
C3 C 0.9878(7) 0.2059(6) 0.4706(4) 0.0409(19) Uani 1 1 d . . .
H3 H 0.9871 0.1873 0.4270 0.049 Uiso 1 1 calc R . .
C4 C 1.0847(7) 0.1893(7) 0.5128(5) 0.053(2) Uani 1 1 d . . .
H4 H 1.1509 0.1560 0.4976 0.063 Uiso 1 1 calc R . .
C5 C 1.0882(7) 0.2200(7) 0.5771(5) 0.053(3) Uani 1 1 d . . .
H5 H 1.1576 0.2093 0.6030 0.064 Uiso 1 1 calc R . .
C6 C 0.9922(7) 0.2657(6) 0.6032(4) 0.0425(19) Uani 1 1 d . . .
H6 H 0.9938 0.2858 0.6464 0.051 Uiso 1 1 calc R . .
C7 C 0.8931(7) 0.2805(5) 0.5623(4) 0.0349(17) Uani 1 1 d . . .
C8 C 0.7451(7) 0.2630(7) 0.4041(4) 0.0423(19) Uani 1 1 d . . .
H8A H 0.6583 0.2610 0.3997 0.064 Uiso 1 1 calc R . .
H8B H 0.7780 0.2033 0.3897 0.064 Uiso 1 1 calc R . .
H8C H 0.7751 0.3144 0.3781 0.064 Uiso 1 1 calc R . .
C9 C 0.7496(8) 0.3658(6) 0.6319(4) 0.044(2) Uani 1 1 d . . .
H9A H 0.6913 0.4159 0.6238 0.066 Uiso 1 1 calc R . .
H9B H 0.8200 0.3920 0.6541 0.066 Uiso 1 1 calc R . .
H9C H 0.7148 0.3172 0.6586 0.066 Uiso 1 1 calc R . .
C10 C 0.4734(6) 0.2553(5) 0.4871(3) 0.0259(14) Uani 1 1 d . . .
C11 C 0.3940(6) 0.1117(5) 0.5050(4) 0.0329(16) Uani 1 1 d . . .
C12 C 0.3529(7) 0.0267(6) 0.5318(5) 0.044(2) Uani 1 1 d . . .
H12 H 0.3682 0.0113 0.5754 0.053 Uiso 1 1 calc R . .
C13 C 0.2885(8) -0.0332(6) 0.4905(6) 0.052(2) Uani 1 1 d . . .
H13 H 0.2580 -0.0902 0.5069 0.062 Uiso 1 1 calc R . .
C14 C 0.2675(8) -0.0115(7) 0.4252(6) 0.058(3) Uani 1 1 d . . .
H14 H 0.2242 -0.0545 0.3987 0.070 Uiso 1 1 calc R . .
C15 C 0.3094(7) 0.0727(6) 0.3984(5) 0.045(2) Uani 1 1 d . . .
H15 H 0.2952 0.0879 0.3547 0.054 Uiso 1 1 calc R . .
C16 C 0.3736(7) 0.1328(5) 0.4403(4) 0.0331(16) Uani 1 1 d . . .
C17 C 0.4928(8) 0.1931(6) 0.5999(4) 0.043(2) Uani 1 1 d . . .
H17A H 0.5683 0.1601 0.6074 0.065 Uiso 1 1 calc R . .
H17B H 0.4318 0.1640 0.6255 0.065 Uiso 1 1 calc R . .
H17C H 0.5022 0.2592 0.6123 0.065 Uiso 1 1 calc R . .
C18 C 0.4139(8) 0.2725(6) 0.3701(4) 0.0409(18) Uani 1 1 d . . .
H18A H 0.4667 0.3271 0.3718 0.061 Uiso 1 1 calc R . .
H18B H 0.3320 0.2934 0.3619 0.061 Uiso 1 1 calc R . .
H18C H 0.4372 0.2304 0.3357 0.061 Uiso 1 1 calc R . .
C19 C 0.7279(7) 0.5739(6) 0.4559(5) 0.047(2) Uani 1 1 d . . .
H19 H 0.7387 0.6434 0.4603 0.056 Uiso 1 1 calc R . .
C20 C 0.8520(8) 0.5292(7) 0.4661(6) 0.061(3) Uani 1 1 d . . .
H20A H 0.8477 0.4622 0.4557 0.092 Uiso 1 1 calc R . .
H20B H 0.8788 0.5370 0.5108 0.092 Uiso 1 1 calc R . .
H20C H 0.9081 0.5602 0.4383 0.092 Uiso 1 1 calc R . .
C21 C 0.6753(10) 0.5570(9) 0.3898(5) 0.066(3) Uani 1 1 d . . .
H21A H 0.7264 0.5853 0.3582 0.098 Uiso 1 1 calc R . .
H21B H 0.5962 0.5855 0.3861 0.098 Uiso 1 1 calc R . .
H21C H 0.6690 0.4893 0.3820 0.098 Uiso 1 1 calc R . .
C1S C 0.5518(10) 0.1302(8) 0.7812(5) 0.062(3) Uani 1 1 d . . .
H1S H 0.4969 0.0807 0.7636 0.075 Uiso 1 1 calc R . .
Cl1 Cl 0.6882(3) 0.1228(4) 0.74275(17) 0.1106(14) Uani 1 1 d . . .
Cl2 Cl 0.5751(4) 0.1122(3) 0.86465(15) 0.0936(11) Uani 1 1 d . . .
Cl3 Cl 0.4866(6) 0.2414(3) 0.76876(18) 0.138(2) Uani 1 1 d . . .
C2S C 0.0896(9) 0.0153(7) 0.7250(5) 0.055(2) Uani 1 1 d . . .
H2S H 0.1538 -0.0263 0.7432 0.066 Uiso 1 1 calc R . .
Cl4 Cl 0.1266(4) 0.1339(2) 0.74153(14) 0.0822(10) Uani 1 1 d . . .
Cl5 Cl -0.0450(3) -0.0117(3) 0.7617(2) 0.1011(12) Uani 1 1 d . . .
Cl6 Cl 0.0734(3) -0.0046(2) 0.64096(14) 0.0800(9) Uani 1 1 d . . .

loop_
_atom_site_aniso_label
_atom_site_aniso_U_11
_atom_site_aniso_U_22
_atom_site_aniso_U_33
_atom_site_aniso_U_23
_atom_site_aniso_U_13
_atom_site_aniso_U_12
Pd1 0.0220(2) 0.0231(2) 0.0302(3) -0.0016(2) 0.00125(19) 0.0028(2)
I1 0.0607(4) 0.0527(4) 0.0550(4) 0.0107(3) 0.0052(3) -0.0089(3)
S1 0.0233(8) 0.0269(8) 0.0383(10) -0.0055(7) -0.0016(7) 0.0034(7)
N1 0.022(3) 0.028(3) 0.038(3) -0.003(3) 0.000(2) -0.002(2)
N2 0.034(3) 0.032(3) 0.036(3) 0.002(3) 0.000(3) 0.003(3)
N3 0.027(3) 0.034(3) 0.029(3) 0.002(3) -0.001(2) 0.000(3)
N4 0.028(3) 0.024(3) 0.034(3) -0.007(2) -0.001(2) 0.000(2)
C1 0.018(3) 0.032(4) 0.034(4) 0.002(3) -0.002(3) 0.001(3)
C2 0.027(4) 0.023(3) 0.041(4) 0.005(3) 0.004(3) -0.002(3)
C3 0.032(4) 0.034(4) 0.057(5) 0.003(4) 0.005(4) 0.005(3)
C4 0.027(4) 0.051(5) 0.081(7) 0.022(5) 0.014(4) 0.013(4)
C5 0.026(4) 0.055(6) 0.079(7) 0.027(5) 0.001(4) 0.005(4)
C6 0.043(5) 0.044(5) 0.041(5) 0.010(4) -0.006(4) -0.005(4)
C7 0.028(4) 0.029(4) 0.048(5) 0.001(3) -0.002(3) 0.001(3)
C8 0.033(4) 0.054(5) 0.040(5) -0.007(4) 0.000(3) 0.008(4)
C9 0.048(5) 0.052(5) 0.033(4) -0.002(4) 0.000(4) 0.004(4)
C10 0.020(3) 0.023(3) 0.035(4) 0.001(3) 0.005(3) -0.002(3)
C11 0.022(3) 0.031(4) 0.046(4) 0.000(3) 0.003(3) 0.004(3)
C12 0.033(4) 0.037(4) 0.064(6) 0.008(4) 0.011(4) 0.007(3)
C13 0.036(5) 0.030(4) 0.091(8) -0.001(5) 0.012(5) -0.006(4)
C14 0.042(5) 0.048(5) 0.085(8) -0.019(5) 0.010(5) -0.017(4)
C15 0.040(5) 0.043(5) 0.053(5) -0.008(4) -0.005(4) 0.002(4)
C16 0.030(4) 0.031(4) 0.039(4) -0.006(3) 0.006(3) -0.001(3)
C17 0.051(5) 0.047(5) 0.031(4) 0.008(4) -0.005(4) -0.005(4)
C18 0.048(5) 0.041(4) 0.034(4) 0.000(3) 0.002(4) 0.009(4)
C19 0.035(4) 0.037(4) 0.070(6) -0.003(4) 0.020(4) -0.004(4)
C20 0.032(5) 0.047(5) 0.107(9) -0.004(5) 0.019(5) -0.002(4)
C21 0.066(7) 0.079(8) 0.052(6) 0.011(5) 0.020(5) 0.000(6)
C1S 0.078(7) 0.056(6) 0.053(6) -0.005(5) 0.006(5) 0.001(5)
Cl1 0.078(2) 0.186(4) 0.068(2) -0.027(2) 0.0096(17) -0.012(3)
Cl2 0.135(3) 0.094(2) 0.0518(16) 0.0099(16) 0.0108(18) 0.010(2)
Cl3 0.258(6) 0.089(3) 0.069(2) 0.012(2) 0.033(3) 0.074(3)
C2S 0.062(6) 0.056(6) 0.046(5) 0.001(4) 0.008(4) 0.008(5)
Cl4 0.139(3) 0.0549(16) 0.0520(15) -0.0096(12) -0.0044(17) -0.0061(17)
Cl5 0.079(2) 0.111(3) 0.115(3) 0.011(2) 0.029(2) 0.006(2)
Cl6 0.127(3) 0.0560(15) 0.0560(16) -0.0104(13) -0.0103(17) 0.0013(16)

loop_
_atom_type_symbol
_atom_type_description
_atom_type_scat_dispersion_real
_atom_type_scat_dispersion_imag
_atom_type_scat_source
C C 0.0033 0.0016 'International Tables Vol C Tables 4.2.6.8 and 6.1.1.4'
H H 0.0000 0.0000 'International Tables Vol C Tables 4.2.6.8 and 6.1.1.4'
N N 0.0061 0.0033 'International Tables Vol C Tables 4.2.6.8 and 6.1.1.4'
S S 0.1246 0.1234 'International Tables Vol C Tables 4.2.6.8 and 6.1.1.4'
Pd Pd -0.9988 1.0072 'International Tables Vol C Tables 4.2.6.8 and 6.1.1.4'
I I -0.4742 1.8119 'International Tables Vol C Tables 4.2.6.8 and 6.1.1.4'
Cl Cl 0.1484 0.1585 'International Tables Vol C Tables 4.2.6.8 and 6.1.1.4'

loop_
_geom_angle_atom_site_label_1
_geom_angle_atom_site_label_2
_geom_angle_atom_site_label_3
_geom_angle
_geom_angle_site_symmetry_1
_geom_angle_site_symmetry_3
_geom_angle_publ_flag
C1 Pd1 C10 92.0(3) . . ?
C1 Pd1 S1 176.0(2) . 3_666 ?
C10 Pd1 S1 91.58(19) . 3_666 ?
C1 Pd1 S1 92.2(2) . . ?
C10 Pd1 S1 174.64(19) . . ?
S1 Pd1 S1 84.41(6) 3_666 . ?
C19 S1 Pd1 105.3(3) . 3_666 ?
C19 S1 Pd1 110.5(3) . . ?
Pd1 S1 Pd1 95.59(6) 3_666 . ?
C1 N1 C2 111.0(6) . . ?
C1 N1 C8 125.4(6) . . ?
C2 N1 C8 123.5(6) . . ?
C1 N2 C7 111.9(6) . . ?
C1 N2 C9 125.1(6) . . ?
C7 N2 C9 123.0(7) . . ?
C10 N3 C11 110.3(6) . . ?
C10 N3 C17 126.1(6) . . ?
C11 N3 C17 123.5(6) . . ?
C10 N4 C16 109.8(6) . . ?
C10 N4 C18 126.7(6) . . ?
C16 N4 C18 123.5(6) . . ?
N1 C1 N2 105.0(6) . . ?
N1 C1 Pd1 126.9(5) . . ?
N2 C1 Pd1 128.0(5) . . ?
N1 C2 C7 106.9(6) . . ?
N1 C2 C3 130.8(7) . . ?
C7 C2 C3 122.4(7) . . ?
C4 C3 C2 114.8(8) . . ?
C3 C4 C5 122.9(8) . . ?
C6 C5 C4 121.5(8) . . ?
C5 C6 C7 116.5(8) . . ?
C6 C7 N2 132.8(8) . . ?
C6 C7 C2 121.9(7) . . ?
N2 C7 C2 105.2(6) . . ?
N3 C10 N4 106.8(6) . . ?
N3 C10 Pd1 127.4(5) . . ?
N4 C10 Pd1 125.7(5) . . ?
C16 C11 N3 106.8(6) . . ?
C16 C11 C12 121.4(8) . . ?
N3 C11 C12 131.8(8) . . ?
C13 C12 C11 116.5(9) . . ?
C12 C13 C14 122.0(8) . . ?
C15 C14 C13 121.5(9) . . ?
C16 C15 C14 116.2(9) . . ?
C11 C16 C15 122.4(7) . . ?
C11 C16 N4 106.3(6) . . ?
C15 C16 N4 131.2(8) . . ?
C21 C19 C20 112.7(8) . . ?
C21 C19 S1 113.7(6) . . ?
C20 C19 S1 109.9(7) . . ?
Cl3 C1S Cl1 110.7(6) . . ?
Cl3 C1S Cl2 108.7(6) . . ?
Cl1 C1S Cl2 109.9(6) . . ?
Cl5 C2S Cl4 108.8(5) . . ?
Cl5 C2S Cl6 109.6(6) . . ?
Cl4 C2S Cl6 111.0(6) . . ?

loop_
_geom_bond_atom_site_label_1
_geom_bond_atom_site_label_2
_geom_bond_distance
_geom_bond_site_symmetry_2
_geom_bond_publ_flag
Pd1 C1 1.999(7) . ?
Pd1 C10 2.022(7) . ?
Pd1 S1 2.3599(18) 3_666 ?
Pd1 S1 2.3647(18) . ?
S1 C19 1.838(9) . ?
S1 Pd1 2.3599(18) 3_666 ?
N1 C1 1.359(9) . ?
N1 C2 1.384(9) . ?
N1 C8 1.451(10) . ?
N2 C1 1.359(9) . ?
N2 C7 1.387(9) . ?
N2 C9 1.460(10) . ?
N3 C10 1.351(9) . ?
N3 C11 1.385(9) . ?
N3 C17 1.453(9) . ?
N4 C10 1.359(9) . ?
N4 C16 1.397(9) . ?
N4 C18 1.440(10) . ?
C2 C7 1.391(11) . ?
C2 C3 1.400(10) . ?
C3 C4 1.387(12) . ?
C4 C5 1.401(14) . ?
C5 C6 1.378(13) . ?
C6 C7 1.385(11) . ?
C11 C16 1.384(11) . ?
C11 C12 1.404(11) . ?
C12 C13 1.385(13) . ?
C13 C14 1.401(15) . ?
C14 C15 1.397(13) . ?
C15 C16 1.393(11) . ?
C19 C21 1.490(14) . ?
C19 C20 1.530(12) . ?
C1S Cl3 1.744(11) . ?
C1S Cl1 1.747(12) . ?
C1S Cl2 1.759(11) . ?
C2S Cl5 1.750(10) . ?
C2S Cl4 1.752(11) . ?
C2S Cl6 1.768(10) . ?
